data_1528347
loop_
_publ_author_name
'Belkyal, I.'
'El Azhari, M.'
'Wu, Y.-D.'
'Depmeier, W.'
'Hesse, K.F.'
'Bensch, W.'

_publ_section_title
;
 Synthesis and crystal structure of the new quaternary thiophosphate K Pb
 P S4
;
_journal_name_full 'Solid State Sciences'
_journal_page_first 59
_journal_page_last 63
_journal_volume 8
_journal_year 2006
_chemical_formula_sum 'K P Pb S4'
_chemical_name_systematic 'K Pb P S4'
_space_group_IT_number 62
_symmetry_space_group_name_Hall '-P 2ac 2n'
_symmetry_space_group_name_H-M 'P n m a'
_cell_angle_alpha 90
_cell_angle_beta 90
_cell_angle_gamma 90
_cell_formula_units_Z 4
_cell_length_a 17.045
_cell_length_b 6.66
_cell_length_c 6.473
_cell_volume 734.813
_citation_journal_id_ASTM SSSCFJ
_cod_data_source_file Belkyal_SSSCFJ_2006_691.cif
_cod_data_source_block K1P1Pb1S4
_cod_original_formula_sum 'K1 P1 Pb1 S4'
_cod_database_code 1528347

loop_
_symmetry_equiv_pos_as_xyz
x,y,z
-x+1/2,-y,z+1/2
x+1/2,-y+1/2,-z+1/2
-x,y+1/2,-z
-x,-y,-z
x-1/2,y,-z-1/2
-x-1/2,y-1/2,z-1/2
x,-y-1/2,z

loop_
_atom_site_label
_atom_site_type_symbol
_atom_site_fract_x
_atom_site_fract_y
_atom_site_fract_z
_atom_site_occupancy
_atom_site_U_iso_or_equiv
K1 K+1 0.2908 0.25 0.4997 1 0.0
Pb1 Pb+2 0.0203 0.25 0.7139 1 0.0
S2 S-2 0.98 0.25 0.1535 1 0.0
P1 P+5 0.0991 0.25 0.2179 1 0.0
S3 S-2 0.124 0.0034 0.3939 1 0.0
S1 S-2 0.165 0.25 0.9565 1 0.0
